data_7059546
loop_
_publ_author_name
'Dhankhar, Sandeep Singh'
'Nagaraja, C. M.'

_publ_section_title
;
 Construction of 3D lanthanide based MOFs with pores decorated with basic
 imidazole groups for selective capture and chemical fixation of CO2
;
_journal_issue 21
_journal_name_full 'New Journal of Chemistry'
_journal_page_first 9090
_journal_page_last 9096
_journal_paper_doi 10.1039/D0NJ01448F
_journal_volume 44
_journal_year 2020
_chemical_formula_moiety 'C33 H18 N6 O14 Tb2'
_chemical_formula_sum 'C33 H18 N6 O14 Tb2'
_chemical_formula_weight 1040.37
_space_group_crystal_system triclinic
_space_group_IT_number 1
_space_group_name_Hall 'P 1'
_space_group_name_H-M_alt 'P 1'
_atom_sites_solution_hydrogens geom
_audit_creation_method SHELXL-2014/7
_audit_update_record
;
2020-04-26 deposited with the CCDC.	2020-04-30 downloaded from the CCDC.
;
_cell_angle_alpha 85.994(4)
_cell_angle_beta 70.409(4)
_cell_angle_gamma 78.478(5)
_cell_formula_units_Z 1
_cell_length_a 9.5266(14)
_cell_length_b 11.5135(18)
_cell_length_c 11.6248(16)
_cell_measurement_reflns_used 11322
_cell_measurement_temperature 298(2)
_cell_measurement_theta_max 28.3
_cell_measurement_theta_min 2.6
_cell_volume 1177.0(3)
_computing_cell_refinement 'APEX2 (Bruker, 2014.3);SAINT (Bruker, 2014)'
_computing_data_collection 'APEX2 (Bruker, 2014.3)'
_computing_data_reduction 'SHELXL-2014 (Sheldrick, 2014)'
_computing_molecular_graphics 'Diamond, Platon'
_computing_publication_material 'SHELXL-2014/7 (Sheldrick, 2014)'
_computing_structure_refinement 'SHELXL-2014/7 (Sheldrick, 2014)'
_computing_structure_solution 'SHELXL-2014/7 (Sheldrick, 2014)'
_diffrn_ambient_temperature 298(2)
_diffrn_measured_fraction_theta_full 0.976
_diffrn_measured_fraction_theta_max 0.978
_diffrn_measurement_device_type 'Bruker D8 Venture PHOTON 100 CMOS diffractometer'
_diffrn_measurement_method 'omega and phi scans'
_diffrn_radiation_type MoK\a
_diffrn_radiation_wavelength 0.71073
_diffrn_reflns_av_R_equivalents 0.0233
_diffrn_reflns_av_unetI/netI 0.0321
_diffrn_reflns_Laue_measured_fraction_full 0.976
_diffrn_reflns_Laue_measured_fraction_max 0.978
_diffrn_reflns_limit_h_max 12
_diffrn_reflns_limit_h_min -12
_diffrn_reflns_limit_k_max 15
_diffrn_reflns_limit_k_min -15
_diffrn_reflns_limit_l_max 15
_diffrn_reflns_limit_l_min -15
_diffrn_reflns_number 25194
_diffrn_reflns_point_group_measured_fraction_full 0.976
_diffrn_reflns_point_group_measured_fraction_max 0.978
_diffrn_reflns_theta_full 25.242
_diffrn_reflns_theta_max 28.345
_diffrn_reflns_theta_min 2.588
_diffrn_source 'fine-focus sealed tube'
_exptl_absorpt_coefficient_mu 3.038
_exptl_absorpt_correction_T_max 0.7457
_exptl_absorpt_correction_T_min 0.5432
_exptl_absorpt_correction_type multi-scan
_exptl_absorpt_process_details Sadabs
_exptl_crystal_colour white
_exptl_crystal_density_diffrn 1.468
_exptl_crystal_density_method 'not measured'
_exptl_crystal_description rectangular
_exptl_crystal_F_000 500
_exptl_crystal_size_max 0.29
_exptl_crystal_size_mid 0.25
_exptl_crystal_size_min 0.21
_refine_diff_density_max 1.154
_refine_diff_density_min -0.402
_refine_diff_density_rms 0.078
_refine_ls_abs_structure_details
;
 Refined as an inversion twin.
;
_refine_ls_abs_structure_Flack 0.190(14)
_refine_ls_extinction_method none
_refine_ls_goodness_of_fit_ref 0.708
_refine_ls_hydrogen_treatment constr
_refine_ls_matrix_type full
_refine_ls_number_parameters 492
_refine_ls_number_reflns 11322
_refine_ls_number_restraints 3
_refine_ls_restrained_S_all 0.708
_refine_ls_R_factor_all 0.0177
_refine_ls_R_factor_gt 0.0172
_refine_ls_shift/su_max 0.053
_refine_ls_shift/su_mean 0.001
_refine_ls_structure_factor_coef Fsqd
_refine_ls_weighting_details 'w=1/[\s^2^(Fo^2^)+(0.0453P)^2^+2.2481P] where P=(Fo^2^+2Fc^2^)/3'
_refine_ls_weighting_scheme calc
_refine_ls_wR_factor_gt 0.0537
_refine_ls_wR_factor_ref 0.0540
_reflns_Friedel_coverage 1.000
_reflns_Friedel_fraction_full 0.976
_reflns_Friedel_fraction_max 0.978
_reflns_number_gt 11007
_reflns_number_total 11322
_reflns_threshold_expression 'I > 2\s(I)'
_cod_data_source_file d0nj01448f2.cif
_cod_data_source_block MOF1
_cod_depositor_comments
;Adding full bibliography for 7059546--7059549.cif.

 Adding full bibliography for 7059546--7059549.cif.
;
_cod_database_code 7059546
_shelx_shelxl_version_number 2014/7
_shelx_space_group_comment
;
The symmetry employed for this shelxl refinement is uniquely defined
by the following loop, which should always be used as a source of
symmetry information in preference to the above space-group names.
They are only intended as comments.
;
_exptl_absorpt_special_details
;
 ?
;

loop_
_space_group_symop_operation_xyz
'x, y, z'

loop_
_atom_site_label
_atom_site_type_symbol
_atom_site_fract_x
_atom_site_fract_y
_atom_site_fract_z
_atom_site_U_iso_or_equiv
_atom_site_adp_type
_atom_site_occupancy
_atom_site_site_symmetry_order
_atom_site_calc_flag
_atom_site_refinement_flags_posn
_atom_site_refinement_flags_adp
_atom_site_refinement_flags_occupancy
_atom_site_disorder_assembly
_atom_site_disorder_group
Tb1 Tb 0.33997(2) 0.77203(2) 0.80810(2) 0.01813(7) Uani 1 1 d . . . . .
Tb2 Tb 0.72923(2) 0.54409(2) 0.62044(2) 0.01618(7) Uani 1 1 d . . . . .
O5 O 0.5977(7) 0.7610(5) 0.6747(5) 0.0249(10) Uani 1 1 d . . . . .
C5 C 0.2727(12) 0.3340(10) 0.7437(11) 0.027(2) Uani 1 1 d . . . . .
O6 O 0.8329(8) 0.7272(5) 0.5747(6) 0.0317(13) Uani 1 1 d . . . . .
O2 O 0.2363(8) 0.5806(6) 0.8670(7) 0.0364(15) Uani 1 1 d . . . . .
N2 N 0.1909(9) 0.4111(7) 0.6727(7) 0.0288(17) Uani 1 1 d . . . . .
O14 O 0.4270(8) 0.9424(6) 0.8724(6) 0.0325(13) Uani 1 1 d . . . . .
O1 O 0.4687(7) 0.5580(5) 0.7264(4) 0.0229(10) Uani 1 1 d . . . . .
C8 C 0.3530(12) 1.1463(9) 0.8131(9) 0.0230(19) Uani 1 1 d . . . . .
O8 O 0.7103(8) 0.5612(7) 0.8258(6) 0.0346(14) Uani 1 1 d . . . . .
C1 C 0.7217(14) 0.3070(11) 0.6106(12) 0.033(3) Uani 1 1 d . . . . .
C6 C 0.4320(15) 0.1893(11) 0.8689(11) 0.035(3) Uani 1 1 d . . . . .
H6 H 0.4858 0.1379 0.9114 0.042 Uiso 1 1 calc R U . . .
C11 C 0.0268(9) 0.8942(9) 0.7375(10) 0.040(2) Uani 1 1 d . . . . .
H11 H 0.0911 0.9407 0.6855 0.047 Uiso 1 1 calc R U . . .
O7 O 0.8523(5) 0.5343(5) 0.3959(4) 0.0339(10) Uani 1 1 d . . . . .
C9 C 0.2461(14) 0.4818(11) 0.5758(11) 0.053(3) Uani 1 1 d . . . . .
H9 H 0.3464 0.4907 0.5393 0.063 Uiso 1 1 calc R U . . .
C10 C -0.0546(11) 0.7711(9) 0.8738(9) 0.0355(18) Uani 1 1 d . . . . .
H10 H -0.0549 0.7149 0.9353 0.043 Uiso 1 1 calc R U . . .
C7 C 0.2728(13) 0.2204(10) 0.7523(10) 0.032(3) Uani 1 1 d . . . . .
H7 H 0.2158 0.1892 0.7154 0.038 Uiso 1 1 calc R U . . .
O12 O 0.6152(6) 0.6234(5) 0.4707(4) 0.0312(11) Uani 1 1 d . . . . .
C2 C 0.3557(12) 0.5154(10) 0.7992(10) 0.025(2) Uani 1 1 d . . . . .
N1 N 0.0652(10) 0.8164(8) 0.8059(8) 0.0369(18) Uani 1 1 d . . . . .
C3 C 0.3588(14) 0.3847(11) 0.7999(10) 0.029(2) Uiso 1 1 d . . . . .
N6 N 0.9941(9) 0.4934(8) 0.6128(7) 0.0336(17) Uani 1 1 d . . . . .
O15 O 0.2879(9) 0.9768(6) 0.7544(7) 0.0369(16) Uani 1 1 d . . . . .
C4 C 0.4364(15) 0.3163(10) 0.8651(11) 0.032(2) Uani 1 1 d . . . . .
H4 H 0.4898 0.3475 0.9055 0.038 Uiso 1 1 calc R U . . .
O10 O 0.7720(9) 0.3421(6) 0.6804(7) 0.0400(17) Uani 1 1 d . . . . .
O4 O 0.3500(8) 0.7648(7) 0.5957(6) 0.0360(15) Uani 1 1 d . . . . .
O9 O 0.4917(6) 0.6810(5) 0.9238(4) 0.0308(11) Uani 1 1 d . . . . .
C12 C 0.6141(6) 0.6131(4) 0.9187(4) 0.0239(9) Uani 1 1 d . . . . .
O11 O 0.6592(9) 0.3714(6) 0.5400(6) 0.0360(16) Uani 1 1 d . . . . .
O3 O 0.1819(6) 0.8170(6) 1.0061(5) 0.0476(13) Uani 1 1 d . . . . .
C16 C 0.7270(6) 0.5787(4) 0.3822(4) 0.0260(9) Uani 1 1 d . . . . .
C17 C 0.7051(6) 0.5816(5) 1.2600(4) 0.0294(10) Uani 1 1 d . . . . .
C13 C 0.6476(6) 0.6016(5) 1.0372(4) 0.0267(9) Uani 1 1 d . . . . .
C15 C 0.7612(6) 0.5135(5) 1.0533(4) 0.0342(11) Uani 1 1 d . . . . .
H15 H 0.8185 0.4607 0.9904 0.041 Uiso 1 1 calc R U . . .
C19 C 0.7902(6) 0.5034(5) 1.1646(4) 0.0332(11) Uani 1 1 d . . . . .
C14 C 0.5612(8) 0.6788(6) 1.1317(6) 0.0427(15) Uani 1 1 d . . . . .
H14 H 0.4833 0.7371 1.1215 0.051 Uiso 1 1 calc R U . . .
C18 C 0.5903(9) 0.6696(6) 1.2420(6) 0.0436(15) Uani 1 1 d . . . . .
H18 H 0.5324 0.7228 1.3045 0.052 Uiso 1 1 calc R U . . .
N3 N -0.1264(8) 0.9031(7) 0.7487(6) 0.0262(15) Uani 1 1 d . . . . .
C24 C 0.7927(11) 0.9736(9) 0.6815(9) 0.0204(19) Uani 1 1 d . . . . .
C22 C 0.6376(12) 1.1257(10) 0.5448(10) 0.023(2) Uani 1 1 d . . . . .
H22 H 0.5867 1.1733 0.4977 0.027 Uiso 1 1 calc R U . . .
C21 C 0.7956(11) 1.1001(7) 0.6778(10) 0.024(2) Uani 1 1 d . . . . .
H21 H 0.8455 1.1311 0.7215 0.029 Uiso 1 1 calc R U . . .
C20 C 0.7190(12) 0.1755(9) 0.6046(10) 0.026(2) Uani 1 1 d . . . . .
C23 C -0.1771(10) 0.8203(8) 0.8390(8) 0.0280(15) Uani 1 1 d . . . . .
H23 H -0.2739 0.8024 0.8691 0.034 Uiso 1 1 calc R U . . .
C25 C 0.3594(12) 1.0154(9) 0.8178(9) 0.0193(18) Uani 1 1 d . . . . .
N4 N 0.9047(6) 0.4046(5) 1.1757(5) 0.0475(13) Uani 1 1 d . . . . .
C33 C 0.8837(10) 0.3200(7) 1.2614(6) 0.0573(19) Uani 1 1 d . . . . .
H33 H 0.7947 0.3194 1.3267 0.069 Uiso 1 1 calc R U . . .
C26 C 0.7191(11) 0.7966(7) 0.6250(9) 0.0182(19) Uani 1 1 d . . . . .
C27 C 0.7159(10) 0.9285(7) 0.6212(9) 0.0160(17) Uani 1 1 d . . . . .
C30 C 1.0073(12) 0.2379(8) 1.2400(7) 0.081(3) Uani 1 1 d . . . . .
H30 H 1.0213 0.1682 1.2836 0.097 Uiso 1 1 calc R U . . .
C28 C 0.6346(12) 1.0099(9) 0.5565(10) 0.025(2) Uani 1 1 d . . . . .
H28 H 0.5757 0.9802 0.5203 0.031 Uiso 1 1 calc R U . . .
N5 N 1.1132(14) 0.2786(12) 1.1369(10) 0.130(5) Uani 1 1 d . . . . .
C34 C 1.0449(12) 0.3687(11) 1.0968(7) 0.100(5) Uani 1 1 d . . . . .
H34 H 1.0858 0.4055 1.0226 0.120 Uiso 1 1 calc R U . . .
C35 C 0.0463(11) 0.4185(8) 0.6929(8) 0.032(2) Uani 1 1 d . . . . .
H35 H -0.0149 0.3774 0.7549 0.038 Uiso 1 1 calc R U . . .
C36 C 0.1282(15) 0.5351(13) 0.5444(12) 0.063(4) Uani 1 1 d . . . . .
H36 H 0.1327 0.5932 0.4842 0.075 Uiso 1 1 calc R U . . .

loop_
_atom_site_aniso_label
_atom_site_aniso_U_11
_atom_site_aniso_U_22
_atom_site_aniso_U_33
_atom_site_aniso_U_23
_atom_site_aniso_U_13
_atom_site_aniso_U_12
Tb1 0.02186(16) 0.01271(15) 0.02180(14) 0.00120(11) -0.01018(12) -0.00296(12)
Tb2 0.02304(16) 0.01174(14) 0.01637(12) 0.00119(9) -0.01028(11) -0.00298(11)
O5 0.032(2) 0.018(2) 0.022(2) -0.0015(15) -0.0027(16) -0.0100(16)
C5 0.022(4) 0.018(4) 0.049(5) -0.002(3) -0.021(4) -0.006(3)
O6 0.030(3) 0.010(2) 0.050(3) 0.002(2) -0.005(2) -0.004(2)
O2 0.028(3) 0.021(3) 0.048(3) 0.000(2) 0.000(2) 0.002(2)
N2 0.034(4) 0.019(3) 0.045(4) 0.014(3) -0.029(3) -0.007(3)
O14 0.044(3) 0.019(3) 0.038(3) -0.002(2) -0.018(2) -0.004(2)
O1 0.029(2) 0.019(2) 0.021(2) 0.0033(15) -0.0048(16) -0.0120(15)
C8 0.029(4) 0.010(3) 0.030(3) 0.001(2) -0.007(3) -0.008(3)
O8 0.045(3) 0.041(3) 0.023(2) 0.000(2) -0.022(2) 0.000(3)
C1 0.028(4) 0.017(4) 0.047(5) -0.001(4) -0.003(4) -0.004(3)
C6 0.047(6) 0.020(5) 0.038(4) 0.012(3) -0.020(4) 0.000(4)
C11 0.015(4) 0.041(6) 0.067(6) 0.010(4) -0.017(4) -0.011(4)
O7 0.032(2) 0.048(3) 0.0238(19) -0.0035(17) -0.0131(16) -0.0045(19)
C9 0.042(5) 0.061(7) 0.062(6) 0.024(5) -0.021(4) -0.029(5)
C10 0.031(4) 0.032(4) 0.046(4) 0.020(3) -0.017(3) -0.011(3)
C7 0.032(5) 0.039(6) 0.035(5) 0.003(4) -0.019(4) -0.015(4)
O12 0.035(3) 0.035(2) 0.019(2) 0.0001(17) -0.0116(18) 0.0083(18)
C2 0.021(4) 0.028(5) 0.028(4) -0.004(3) -0.011(3) 0.000(3)
N1 0.029(3) 0.037(4) 0.054(4) 0.008(3) -0.027(3) -0.006(3)
N6 0.029(3) 0.033(4) 0.044(3) 0.022(3) -0.020(3) -0.009(3)
O15 0.049(4) 0.022(3) 0.057(4) 0.002(3) -0.036(3) -0.014(3)
C4 0.045(5) 0.013(4) 0.047(5) 0.000(3) -0.023(4) -0.012(3)
O10 0.049(4) 0.012(3) 0.068(4) 0.005(3) -0.033(3) -0.006(3)
O4 0.037(3) 0.039(3) 0.029(3) -0.006(2) -0.017(2) 0.011(2)
O9 0.035(2) 0.033(2) 0.027(2) -0.0007(18) -0.018(2) 0.0013(19)
C12 0.033(2) 0.023(2) 0.023(2) 0.0053(16) -0.0180(18) -0.0075(18)
O11 0.061(4) 0.014(3) 0.034(3) 0.0069(19) -0.020(2) -0.004(2)
O3 0.040(3) 0.063(4) 0.035(3) -0.014(2) -0.004(2) -0.009(2)
C16 0.037(2) 0.026(2) 0.0168(19) 0.0007(16) -0.0131(18) -0.0024(19)
C17 0.035(2) 0.034(3) 0.020(2) -0.0013(18) -0.0131(18) 0.000(2)
C13 0.029(2) 0.032(2) 0.021(2) 0.0007(17) -0.0135(17) -0.0015(19)
C15 0.038(3) 0.042(3) 0.019(2) -0.0077(19) -0.0118(19) 0.008(2)
C19 0.037(3) 0.038(3) 0.023(2) -0.0008(19) -0.016(2) 0.006(2)
C14 0.060(4) 0.037(3) 0.032(3) -0.004(2) -0.030(3) 0.014(3)
C18 0.061(4) 0.039(3) 0.026(3) -0.008(2) -0.021(3) 0.014(3)
N3 0.021(3) 0.024(4) 0.035(3) -0.004(3) -0.008(3) -0.009(3)
C24 0.023(4) 0.011(3) 0.025(4) 0.006(2) -0.007(3) -0.003(3)
C22 0.028(4) 0.018(4) 0.030(3) -0.004(3) -0.018(3) -0.006(3)
C21 0.026(5) 0.002(3) 0.045(5) -0.001(3) -0.012(4) -0.001(3)
C20 0.027(4) 0.015(4) 0.035(4) 0.004(3) -0.012(3) -0.003(3)
C23 0.028(3) 0.027(3) 0.037(3) 0.013(3) -0.020(3) -0.011(3)
C25 0.023(4) 0.009(3) 0.028(4) 0.000(3) -0.010(3) -0.008(3)
N4 0.047(3) 0.057(3) 0.029(2) 0.000(2) -0.016(2) 0.016(2)
C33 0.077(5) 0.049(4) 0.035(3) 0.003(3) -0.019(3) 0.013(3)
C26 0.030(5) 0.002(3) 0.027(4) 0.005(3) -0.012(3) -0.009(3)
C27 0.017(2) 0.0022(19) 0.028(3) 0.0008(15) -0.0052(17) -0.0024(14)
C30 0.098(7) 0.068(5) 0.046(4) 0.001(4) -0.019(4) 0.047(5)
C28 0.028(4) 0.019(4) 0.034(4) 0.007(3) -0.020(3) -0.001(3)
N5 0.113(8) 0.144(10) 0.087(7) -0.010(7) -0.023(6) 0.068(8)
C34 0.089(7) 0.132(9) 0.032(4) -0.003(4) -0.011(4) 0.071(7)
C35 0.041(5) 0.024(4) 0.033(4) 0.016(3) -0.019(4) -0.004(4)
C36 0.051(7) 0.081(9) 0.068(7) 0.045(6) -0.036(6) -0.029(6)

loop_
_atom_type_symbol
_atom_type_description
_atom_type_scat_dispersion_real
_atom_type_scat_dispersion_imag
_atom_type_scat_source
C C 0.0033 0.0016 'International Tables Vol C Tables 4.2.6.8 and 6.1.1.4'
H H 0.0000 0.0000 'International Tables Vol C Tables 4.2.6.8 and 6.1.1.4'
N N 0.0061 0.0033 'International Tables Vol C Tables 4.2.6.8 and 6.1.1.4'
O O 0.0106 0.0060 'International Tables Vol C Tables 4.2.6.8 and 6.1.1.4'
Tb Tb -0.1723 4.1537 'International Tables Vol C Tables 4.2.6.8 and 6.1.1.4'

loop_
_geom_angle_atom_site_label_1
_geom_angle_atom_site_label_2
_geom_angle_atom_site_label_3
_geom_angle
_geom_angle_site_symmetry_1
_geom_angle_site_symmetry_3
_geom_angle_publ_flag
O3 Tb1 O9 77.69(19) . . ?
O3 Tb1 O15 89.4(2) . . ?
O9 Tb1 O15 128.6(2) . . ?
O3 Tb1 O5 142.74(19) . . ?
O9 Tb1 O5 74.56(18) . . ?
O15 Tb1 O5 88.9(2) . . ?
O3 Tb1 O4 144.6(2) . . ?
O9 Tb1 O4 135.9(2) . . ?
O15 Tb1 O4 76.8(2) . . ?
O5 Tb1 O4 70.3(2) . . ?
O3 Tb1 O14 74.2(2) . . ?
O9 Tb1 O14 76.2(2) . . ?
O15 Tb1 O14 52.4(2) . . ?
O5 Tb1 O14 75.4(2) . . ?
O4 Tb1 O14 118.2(2) . . ?
O3 Tb1 O2 79.8(2) . . ?
O9 Tb1 O2 80.4(2) . . ?
O15 Tb1 O2 146.3(2) . . ?
O5 Tb1 O2 118.7(2) . . ?
O4 Tb1 O2 93.8(3) . . ?
O14 Tb1 O2 148.0(2) . . ?
O3 Tb1 N1 72.5(3) . . ?
O9 Tb1 N1 142.7(2) . . ?
O15 Tb1 N1 73.4(3) . . ?
O5 Tb1 N1 141.5(2) . . ?
O4 Tb1 N1 72.4(3) . . ?
O14 Tb1 N1 115.3(3) . . ?
O2 Tb1 N1 72.9(3) . . ?
O3 Tb1 O1 124.74(19) . . ?
O9 Tb1 O1 70.53(17) . . ?
O15 Tb1 O1 145.5(2) . . ?
O5 Tb1 O1 67.42(15) . . ?
O4 Tb1 O1 71.9(2) . . ?
O14 Tb1 O1 135.1(2) . . ?
O2 Tb1 O1 51.57(19) . . ?
N1 Tb1 O1 109.5(3) . . ?
O3 Tb1 C25 80.0(3) . . ?
O9 Tb1 C25 101.7(2) . . ?
O15 Tb1 C25 27.0(2) . . ?
O5 Tb1 C25 81.8(3) . . ?
O4 Tb1 C25 98.9(3) . . ?
O14 Tb1 C25 25.4(2) . . ?
O2 Tb1 C25 158.8(2) . . ?
N1 Tb1 C25 94.7(3) . . ?
O1 Tb1 C25 149.2(2) . . ?
O3 Tb1 C2 101.9(3) . . ?
O9 Tb1 C2 72.8(2) . . ?
O15 Tb1 C2 158.0(3) . . ?
O5 Tb1 C2 93.2(2) . . ?
O4 Tb1 C2 83.3(3) . . ?
O14 Tb1 C2 148.8(2) . . ?
O2 Tb1 C2 25.6(3) . . ?
N1 Tb1 C2 91.9(3) . . ?
O1 Tb1 C2 26.0(2) . . ?
C25 Tb1 C2 173.4(3) . . ?
O8 Tb2 O1 76.4(2) . . ?
O8 Tb2 O10 78.3(3) . . ?
O1 Tb2 O10 89.6(2) . . ?
O8 Tb2 O12 143.2(2) . . ?
O1 Tb2 O12 76.91(17) . . ?
O10 Tb2 O12 126.4(2) . . ?
O8 Tb2 N6 77.3(3) . . ?
O1 Tb2 N6 151.1(2) . . ?
O10 Tb2 N6 73.3(3) . . ?
O12 Tb2 N6 132.0(2) . . ?
O8 Tb2 O6 89.0(3) . . ?
O1 Tb2 O6 118.5(2) . . ?
O10 Tb2 O6 145.6(2) . . ?
O12 Tb2 O6 81.9(2) . . ?
N6 Tb2 O6 72.7(2) . . ?
O8 Tb2 O7 157.2(2) . . ?
O1 Tb2 O7 126.13(16) . . ?
O10 Tb2 O7 102.7(2) . . ?
O12 Tb2 O7 53.46(15) . . ?
N6 Tb2 O7 81.2(2) . . ?
O6 Tb2 O7 77.4(2) . . ?
O8 Tb2 O11 123.2(2) . . ?
O1 Tb2 O11 75.8(2) . . ?
O10 Tb2 O11 53.2(2) . . ?
O12 Tb2 O11 73.2(2) . . ?
N6 Tb2 O11 109.6(3) . . ?
O6 Tb2 O11 147.7(2) . . ?
O7 Tb2 O11 71.34(19) . . ?
O8 Tb2 O5 76.0(2) . . ?
O1 Tb2 O5 68.82(16) . . ?
O10 Tb2 O5 149.6(2) . . ?
O12 Tb2 O5 70.91(18) . . ?
N6 Tb2 O5 115.8(2) . . ?
O6 Tb2 O5 49.7(2) . . ?
O7 Tb2 O5 107.30(16) . . ?
O11 Tb2 O5 133.9(2) . . ?
O8 Tb2 C1 100.7(3) . . ?
O1 Tb2 C1 83.1(3) . . ?
O10 Tb2 C1 25.6(3) . . ?
O12 Tb2 C1 100.8(3) . . ?
N6 Tb2 C1 90.1(3) . . ?
O6 Tb2 C1 158.0(3) . . ?
O7 Tb2 C1 86.6(3) . . ?
O11 Tb2 C1 27.6(3) . . ?
O5 Tb2 C1 151.8(3) . . ?
O8 Tb2 C16 167.0(2) . . ?
O1 Tb2 C16 100.54(16) . . ?
O10 Tb2 C16 114.5(2) . . ?
O12 Tb2 C16 26.81(15) . . ?
N6 Tb2 C16 107.7(2) . . ?
O6 Tb2 C16 81.4(2) . . ?
O7 Tb2 C16 26.95(15) . . ?
O11 Tb2 C16 67.09(17) . . ?
O5 Tb2 C16 91.13(15) . . ?
C1 Tb2 C16 91.3(3) . . ?
O8 Tb2 C26 81.4(3) . . ?
O1 Tb2 C26 94.3(2) . . ?
O10 Tb2 C26 157.8(3) . . ?
O12 Tb2 C26 75.7(2) . . ?
N6 Tb2 C26 93.6(3) . . ?
O6 Tb2 C26 24.3(3) . . ?
O7 Tb2 C26 92.6(2) . . ?
O11 Tb2 C26 148.7(2) . . ?
O5 Tb2 C26 25.5(2) . . ?
C1 Tb2 C26 176.0(4) . . ?
C16 Tb2 C26 86.3(2) . . ?
C26 O5 Tb1 156.1(6) . . ?
C26 O5 Tb2 91.6(5) . . ?
Tb1 O5 Tb2 111.0(2) . . ?
C7 C5 N2 121.2(9) . . ?
C7 C5 C3 120.2(10) . . ?
N2 C5 C3 118.6(10) . . ?
C26 O6 Tb2 98.7(6) . . ?
C2 O2 Tb1 94.3(6) . . ?
C35 N2 C9 108.6(8) . . ?
C35 N2 C5 122.7(8) . . ?
C9 N2 C5 128.6(9) . . ?
C25 O14 Tb1 92.7(6) . . ?
C2 O1 Tb2 151.7(6) . . ?
C2 O1 Tb1 91.2(6) . . ?
Tb2 O1 Tb1 111.7(2) . . ?
C6 C8 C7 119.8(10) 1_565 1_565 ?
C6 C8 C25 117.9(9) 1_565 . ?
C7 C8 C25 122.3(10) 1_565 . ?
C12 O8 Tb2 136.0(5) . . ?
O10 C1 O11 126.1(11) . . ?
O10 C1 C20 120.7(11) . . ?
O11 C1 C20 113.1(10) . . ?
O10 C1 Tb2 59.2(6) . . ?
O11 C1 Tb2 67.0(6) . . ?
C20 C1 Tb2 179.5(9) . . ?
C8 C6 C4 121.4(10) 1_545 . ?
C8 C6 H6 119.3 1_545 . ?
C4 C6 H6 119.3 . . ?
N1 C11 N3 111.2(9) . . ?
N1 C11 H11 124.4 . . ?
N3 C11 H11 124.4 . . ?
C16 O7 Tb2 89.9(3) . . ?
N2 C9 C36 105.9(11) . . ?
N2 C9 H9 127.0 . . ?
C36 C9 H9 127.0 . . ?
N1 C10 C23 109.3(8) . . ?
N1 C10 H10 125.4 . . ?
C23 C10 H10 125.4 . . ?
C5 C7 C8 122.3(10) . 1_545 ?
C5 C7 H7 118.8 . . ?
C8 C7 H7 118.8 1_545 . ?
C16 O12 Tb2 94.3(3) . . ?
O2 C2 O1 122.7(10) . . ?
O2 C2 C3 117.7(10) . . ?
O1 C2 C3 119.5(9) . . ?
O2 C2 Tb1 60.1(5) . . ?
O1 C2 Tb1 62.8(5) . . ?
C3 C2 Tb1 177.6(8) . . ?
C11 N1 C10 109.8(8) . . ?
C11 N1 Tb1 120.2(7) . . ?
C10 N1 Tb1 130.0(6) . . ?
C4 C3 C5 120.2(11) . . ?
C4 C3 C2 117.0(10) . . ?
C5 C3 C2 122.5(10) . . ?
C35 N6 C36 100.2(8) 1_655 1_655 ?
C35 N6 Tb2 125.0(6) 1_655 . ?
C36 N6 Tb2 134.4(6) 1_655 . ?
C25 O15 Tb1 96.7(6) . . ?
C3 C4 C6 116.0(11) . . ?
C3 C4 H4 122.0 . . ?
C6 C4 H4 122.0 . . ?
C1 O10 Tb2 95.2(7) . . ?
C12 O9 Tb1 144.2(4) . . ?
O9 C12 O8 126.7(5) . . ?
O9 C12 C13 114.1(4) . . ?
O8 C12 C13 119.1(5) . . ?
C1 O11 Tb2 85.3(7) . . ?
O12 C16 O7 121.0(5) . . ?
O12 C16 C17 117.3(5) . 1_554 ?
O7 C16 C17 121.7(4) . 1_554 ?
O12 C16 Tb2 58.9(3) . . ?
O7 C16 Tb2 63.1(3) . . ?
C17 C16 Tb2 169.2(4) 1_554 . ?
C19 C17 C18 118.3(5) . . ?
C19 C17 C16 124.9(5) . 1_556 ?
C18 C17 C16 116.8(5) . 1_556 ?
C14 C13 C15 119.8(4) . . ?
C14 C13 C12 119.5(4) . . ?
C15 C13 C12 120.8(4) . . ?
C13 C15 C19 120.1(4) . . ?
C13 C15 H15 120.0 . . ?
C19 C15 H15 120.0 . . ?
C15 C19 C17 120.7(5) . . ?
C15 C19 N4 116.2(5) . . ?
C17 C19 N4 123.0(4) . . ?
C13 C14 C18 120.4(5) . . ?
C13 C14 H14 119.8 . . ?
C18 C14 H14 119.8 . . ?
C14 C18 C17 120.8(5) . . ?
C14 C18 H18 119.6 . . ?
C17 C18 H18 119.6 . . ?
C23 N3 C24 127.7(8) . 1_455 ?
C23 N3 C11 104.0(8) . . ?
C24 N3 C11 128.2(8) 1_455 . ?
C27 C24 N3 122.5(9) . 1_655 ?
C27 C24 C21 121.2(9) . . ?
N3 C24 C21 116.3(9) 1_655 . ?
C28 C22 C20 119.5(10) . 1_565 ?
C28 C22 H22 120.2 . . ?
C20 C22 H22 120.2 1_565 . ?
C20 C21 C24 118.0(9) 1_565 . ?
C20 C21 H21 121.0 1_565 . ?
C24 C21 H21 121.0 . . ?
C21 C20 C22 119.1(10) 1_545 1_545 ?
C21 C20 C1 114.5(10) 1_545 . ?
C22 C20 C1 126.1(10) 1_545 . ?
C10 C23 N3 105.5(8) . . ?
C10 C23 H23 127.2 . . ?
N3 C23 H23 127.2 . . ?
O14 C25 O15 118.2(9) . . ?
O14 C25 C8 126.4(9) . . ?
O15 C25 C8 115.4(9) . . ?
O14 C25 Tb1 61.9(5) . . ?
O15 C25 Tb1 56.3(5) . . ?
C8 C25 Tb1 171.6(7) . . ?
C33 N4 C34 105.5(7) . . ?
C33 N4 C19 125.4(6) . . ?
C34 N4 C19 128.5(6) . . ?
C30 C33 N4 110.2(8) . . ?
C30 C33 H33 124.9 . . ?
N4 C33 H33 124.9 . . ?
O6 C26 O5 119.9(8) . . ?
O6 C26 C27 121.7(8) . . ?
O5 C26 C27 118.2(8) . . ?
O6 C26 Tb2 57.0(5) . . ?
O5 C26 Tb2 62.9(4) . . ?
C27 C26 Tb2 177.4(7) . . ?
C24 C27 C28 117.6(9) . . ?
C24 C27 C26 119.4(8) . . ?
C28 C27 C26 123.0(9) . . ?
C33 C30 N5 104.9(8) . . ?
C33 C30 H30 127.5 . . ?
N5 C30 H30 127.5 . . ?
C22 C28 C27 124.3(10) . . ?
C22 C28 H28 117.8 . . ?
C27 C28 H28 117.8 . . ?
C34 N5 C30 107.7(9) . . ?
N5 C34 N4 110.8(10) . . ?
N5 C34 H34 124.6 . . ?
N4 C34 H34 124.6 . . ?
N2 C35 N6 112.8(8) . 1_455 ?
N2 C35 H35 123.6 . . ?
N6 C35 H35 123.6 1_455 . ?
C9 C36 N6 112.1(10) . 1_455 ?
C9 C36 H36 123.9 . . ?
N6 C36 H36 123.9 1_455 . ?

loop_
_geom_bond_atom_site_label_1
_geom_bond_atom_site_label_2
_geom_bond_distance
_geom_bond_site_symmetry_2
_geom_bond_publ_flag
Tb1 O3 2.316(5) . ?
Tb1 O9 2.345(5) . ?
Tb1 O15 2.394(7) . ?
Tb1 O5 2.408(6) . ?
Tb1 O4 2.446(6) . ?
Tb1 O14 2.523(7) . ?
Tb1 O2 2.551(7) . ?
Tb1 N1 2.574(8) . ?
Tb1 O1 2.611(6) . ?
Tb1 C25 2.857(10) . ?
Tb1 C2 2.936(11) . ?
Tb2 O8 2.352(6) . ?
Tb2 O1 2.350(6) . ?
Tb2 O10 2.376(7) . ?
Tb2 O12 2.386(5) . ?
Tb2 N6 2.446(8) . ?
Tb2 O6 2.455(6) . ?
Tb2 O7 2.478(4) . ?
Tb2 O11 2.545(7) . ?
Tb2 O5 2.577(6) . ?
Tb2 C1 2.756(12) . ?
Tb2 C16 2.778(4) . ?
Tb2 C26 2.893(8) . ?
O5 C26 1.244(11) . ?
C5 C7 1.305(16) . ?
C5 N2 1.459(12) . ?
C5 C3 1.429(16) . ?
O6 C26 1.204(12) . ?
O2 C2 1.273(12) . ?
N2 C35 1.303(12) . ?
N2 C9 1.362(13) . ?
O14 C25 1.229(12) . ?
O1 C2 1.288(12) . ?
C8 C6 1.323(17) 1_565 ?
C8 C7 1.352(14) 1_565 ?
C8 C25 1.494(14) . ?
O8 C12 1.253(8) . ?
C1 O10 1.197(15) . ?
C1 O11 1.282(15) . ?
C1 C20 1.526(16) . ?
C6 C8 1.323(17) 1_545 ?
C6 C4 1.469(17) . ?
C6 H6 0.9300 . ?
C11 N1 1.238(13) . ?
C11 N3 1.404(10) . ?
C11 H11 0.9300 . ?
O7 C16 1.259(7) . ?
C9 C36 1.319(18) . ?
C9 H9 0.9300 . ?
C10 N1 1.332(13) . ?
C10 C23 1.366(13) . ?
C10 H10 0.9300 . ?
C7 C8 1.352(14) 1_545 ?
C7 H7 0.9300 . ?
O12 C16 1.256(7) . ?
C2 C3 1.499(16) . ?
C3 C4 1.342(15) . ?
N6 C35 1.373(10) 1_655 ?
N6 C36 1.417(14) 1_655 ?
O15 C25 1.307(11) . ?
C4 H4 0.9300 . ?
O9 C12 1.253(7) . ?
C12 C13 1.506(6) . ?
C16 C17 1.500(6) 1_554 ?
C17 C19 1.394(7) . ?
C17 C18 1.395(8) . ?
C17 C16 1.500(6) 1_556 ?
C13 C14 1.382(8) . ?
C13 C15 1.381(7) . ?
C15 C19 1.403(7) . ?
C15 H15 0.9300 . ?
C19 N4 1.442(7) . ?
C14 C18 1.394(8) . ?
C14 H14 0.9300 . ?
C18 H18 0.9300 . ?
N3 C23 1.395(11) . ?
N3 C24 1.388(12) 1_455 ?
C24 C27 1.358(14) . ?
C24 N3 1.388(12) 1_655 ?
C24 C21 1.460(13) . ?
C22 C28 1.336(15) . ?
C22 C20 1.417(14) 1_565 ?
C22 H22 0.9300 . ?
C21 C20 1.439(13) 1_565 ?
C21 H21 0.9300 . ?
C20 C21 1.439(13) 1_545 ?
C20 C22 1.417(14) 1_545 ?
C23 H23 0.9300 . ?
N4 C33 1.338(9) . ?
N4 C34 1.344(10) . ?
C33 C30 1.317(10) . ?
C33 H33 0.9300 . ?
C26 C27 1.511(11) . ?
C27 C28 1.430(12) . ?
C30 N5 1.404(16) . ?
C30 H30 0.9300 . ?
C28 H28 0.9300 . ?
N5 C34 1.259(13) . ?
C34 H34 0.9300 . ?
C35 N6 1.373(10) 1_455 ?
C35 H35 0.9300 . ?
C36 N6 1.417(14) 1_455 ?
C36 H36 0.9300 . ?

loop_
_geom_torsion_atom_site_label_1
_geom_torsion_atom_site_label_2
_geom_torsion_atom_site_label_3
_geom_torsion_atom_site_label_4
_geom_torsion
_geom_torsion_site_symmetry_1
_geom_torsion_site_symmetry_2
_geom_torsion_site_symmetry_3
_geom_torsion_site_symmetry_4
_geom_torsion_publ_flag
C7 C5 N2 C35 56.3(16) . . . . ?
C3 C5 N2 C35 -126.3(11) . . . . ?
C7 C5 N2 C9 -121.2(14) . . . . ?
C3 C5 N2 C9 56.2(16) . . . . ?
C35 N2 C9 C36 3.2(14) . . . . ?
C5 N2 C9 C36 -179.1(12) . . . . ?
N2 C5 C7 C8 177.1(10) . . . 1_545 ?
C3 C5 C7 C8 -0.3(19) . . . 1_545 ?
Tb1 O2 C2 O1 -4.9(10) . . . . ?
Tb1 O2 C2 C3 178.9(8) . . . . ?
Tb2 O1 C2 O2 149.9(8) . . . . ?
Tb1 O1 C2 O2 4.8(10) . . . . ?
Tb2 O1 C2 C3 -34.0(18) . . . . ?
Tb1 O1 C2 C3 -179.1(8) . . . . ?
Tb2 O1 C2 Tb1 145.1(12) . . . . ?
N3 C11 N1 C10 -3.9(13) . . . . ?
N3 C11 N1 Tb1 179.0(6) . . . . ?
C23 C10 N1 C11 4.1(13) . . . . ?
C23 C10 N1 Tb1 -179.1(7) . . . . ?
C7 C5 C3 C4 -2.1(18) . . . . ?
N2 C5 C3 C4 -179.5(11) . . . . ?
C7 C5 C3 C2 -176.4(11) . . . . ?
N2 C5 C3 C2 6.3(17) . . . . ?
O2 C2 C3 C4 -102.1(13) . . . . ?
O1 C2 C3 C4 81.6(14) . . . . ?
O2 C2 C3 C5 72.4(15) . . . . ?
O1 C2 C3 C5 -103.9(12) . . . . ?
C5 C3 C4 C6 2.8(17) . . . . ?
C2 C3 C4 C6 177.3(11) . . . . ?
C8 C6 C4 C3 -1.4(18) 1_545 . . . ?
O11 C1 O10 Tb2 -4.4(13) . . . . ?
C20 C1 O10 Tb2 179.5(10) . . . . ?
Tb1 O9 C12 O8 -1.9(12) . . . . ?
Tb1 O9 C12 C13 174.1(5) . . . . ?
Tb2 O8 C12 O9 -3.7(12) . . . . ?
Tb2 O8 C12 C13 -179.5(5) . . . . ?
O10 C1 O11 Tb2 4.1(12) . . . . ?
C20 C1 O11 Tb2 -179.5(9) . . . . ?
Tb2 O12 C16 O7 -12.2(6) . . . . ?
Tb2 O12 C16 C17 168.4(4) . . . 1_554 ?
Tb2 O7 C16 O12 11.7(6) . . . . ?
Tb2 O7 C16 C17 -168.9(4) . . . 1_554 ?
O9 C12 C13 C14 -11.4(8) . . . . ?
O8 C12 C13 C14 165.0(7) . . . . ?
O9 C12 C13 C15 167.1(6) . . . . ?
O8 C12 C13 C15 -16.5(8) . . . . ?
C14 C13 C15 C19 -1.0(9) . . . . ?
C12 C13 C15 C19 -179.5(5) . . . . ?
C13 C15 C19 C17 0.1(9) . . . . ?
C13 C15 C19 N4 176.5(6) . . . . ?
C18 C17 C19 C15 0.3(9) . . . . ?
C16 C17 C19 C15 -179.9(6) 1_556 . . . ?
C18 C17 C19 N4 -175.8(6) . . . . ?
C16 C17 C19 N4 4.0(9) 1_556 . . . ?
C15 C13 C14 C18 1.4(11) . . . . ?
C12 C13 C14 C18 179.9(7) . . . . ?
C13 C14 C18 C17 -1.0(14) . . . . ?
C19 C17 C18 C14 0.2(12) . . . . ?
C16 C17 C18 C14 -179.7(7) 1_556 . . . ?
N1 C11 N3 C23 2.1(12) . . . . ?
N1 C11 N3 C24 -175.1(10) . . . 1_455 ?
C27 C24 C21 C20 -2.2(14) . . . 1_565 ?
N3 C24 C21 C20 177.2(9) 1_655 . . 1_565 ?
O10 C1 C20 C21 -6.6(17) . . . 1_545 ?
O11 C1 C20 C21 176.8(9) . . . 1_545 ?
O10 C1 C20 C22 166.9(11) . . . 1_545 ?
O11 C1 C20 C22 -9.7(17) . . . 1_545 ?
N1 C10 C23 N3 -2.7(12) . . . . ?
C24 N3 C23 C10 177.6(9) 1_455 . . . ?
C11 N3 C23 C10 0.4(11) . . . . ?
Tb1 O14 C25 O15 -2.8(10) . . . . ?
Tb1 O14 C25 C8 179.0(10) . . . . ?
Tb1 O15 C25 O14 3.0(10) . . . . ?
Tb1 O15 C25 C8 -178.6(8) . . . . ?
C6 C8 C25 O14 2.7(17) 1_565 . . . ?
C7 C8 C25 O14 -178.6(11) 1_565 . . . ?
C6 C8 C25 O15 -175.5(10) 1_565 . . . ?
C7 C8 C25 O15 3.1(16) 1_565 . . . ?
C15 C19 N4 C33 -122.0(7) . . . . ?
C17 C19 N4 C33 54.3(10) . . . . ?
C15 C19 N4 C34 48.5(12) . . . . ?
C17 C19 N4 C34 -135.2(10) . . . . ?
C34 N4 C33 C30 2.7(12) . . . . ?
C19 N4 C33 C30 174.9(8) . . . . ?
Tb2 O6 C26 O5 -2.4(10) . . . . ?
Tb2 O6 C26 C27 -177.3(8) . . . . ?
Tb1 O5 C26 O6 163.3(9) . . . . ?
Tb2 O5 C26 O6 2.3(9) . . . . ?
Tb1 O5 C26 C27 -21.7(19) . . . . ?
Tb2 O5 C26 C27 177.4(8) . . . . ?
Tb1 O5 C26 Tb2 161.0(14) . . . . ?
N3 C24 C27 C28 179.0(9) 1_655 . . . ?
C21 C24 C27 C28 -1.6(13) . . . . ?
N3 C24 C27 C26 -0.8(14) 1_655 . . . ?
C21 C24 C27 C26 178.5(9) . . . . ?
O6 C26 C27 C24 -68.8(13) . . . . ?
O5 C26 C27 C24 116.2(10) . . . . ?
O6 C26 C27 C28 111.3(11) . . . . ?
O5 C26 C27 C28 -63.7(13) . . . . ?
N4 C33 C30 N5 2.8(13) . . . . ?
C20 C22 C28 C27 -3.6(17) 1_565 . . . ?
C24 C27 C28 C22 4.7(15) . . . . ?
C26 C27 C28 C22 -175.4(11) . . . . ?
C33 C30 N5 C34 -7.7(16) . . . . ?
C30 N5 C34 N4 9.7(17) . . . . ?
C33 N4 C34 N5 -7.9(15) . . . . ?
C19 N4 C34 N5 -179.9(11) . . . . ?
C9 N2 C35 N6 -0.1(12) . . . 1_455 ?
C5 N2 C35 N6 -178.0(9) . . . 1_455 ?
N2 C9 C36 N6 -5.1(17) . . . 1_455 ?
